data_7151376
loop_
_publ_author_name
'Mathias D\"uggeli'
'Catherine Goujon-Ginglinger'
'Sarah Richard Ducotterd'
'David Mauron'
'Christophe Bonte'
'Alexander von Zelewsky'
'Helen Stoeckli-Evans'
'Antonia Neels'

_publ_section_title
;
 Synthetic routes for a new family of chiral tetradentate ligands
 containing pyridine rings
;
_journal_issue 11
_journal_name_full 'Org. Biomol. Chem.'
_journal_page_first 1894
_journal_page_last 1899
_journal_paper_doi 10.1039/b210625f
_journal_volume 1
_journal_year 2003
_chemical_formula_sum 'C17 H17 Br N2'
_chemical_formula_weight 329.24
_space_group_IT_number 19
_symmetry_cell_setting orthorhombic
_symmetry_space_group_name_Hall 'P 2ac 2ab'
_symmetry_space_group_name_H-M 'P 21 21 21'
_atom_sites_solution_hydrogens geom
_atom_sites_solution_primary direct
_atom_sites_solution_secondary difmap
_audit_creation_method SHELXL-97
_cell_angle_alpha 90.00
_cell_angle_beta 90.00
_cell_angle_gamma 90.00
_cell_formula_units_Z 4
_cell_length_a 6.5403(8)
_cell_length_b 11.3397(10)
_cell_length_c 20.395(2)
_cell_measurement_reflns_used 26
_cell_measurement_temperature 293(2)
_cell_measurement_theta_max 25.55
_cell_measurement_theta_min 12.85
_cell_volume 1512.6(3)
_computing_cell_refinement 'STADI4 (Stoe STADI4 Software 1997)'
_computing_data_collection 'STADI4 (Stoe STADI4 Software, 1997)'
_computing_data_reduction 'X-RED (Stoe STADI4 Software, 1997)'
_computing_molecular_graphics 'PLATON99 (Spek, 1990)'
_computing_publication_material 'SHELXL-97 (Sheldrick, 1997)'
_computing_structure_refinement 'SHELXL-97 (Sheldrick, 1997)'
_computing_structure_solution 'SHELXS-97 (Sheldrick, 1990)'
_diffrn_ambient_temperature 293(2)
_diffrn_measured_fraction_theta_full 1.000
_diffrn_measured_fraction_theta_max 1.000
_diffrn_measurement_device_type 'STOE AED2 4-circle diffractometer'
_diffrn_measurement_method 2\q/\w
_diffrn_radiation_monochromator graphite
_diffrn_radiation_source 'fine-focus sealed tube'
_diffrn_radiation_type CuK\a
_diffrn_radiation_wavelength 1.54180
_diffrn_reflns_av_R_equivalents 0.0556
_diffrn_reflns_av_sigmaI/netI 0.0419
_diffrn_reflns_limit_h_max 7
_diffrn_reflns_limit_h_min -7
_diffrn_reflns_limit_k_max 12
_diffrn_reflns_limit_k_min -12
_diffrn_reflns_limit_l_max 22
_diffrn_reflns_limit_l_min -16
_diffrn_reflns_number 6472
_diffrn_reflns_theta_full 59.60
_diffrn_reflns_theta_max 59.60
_diffrn_reflns_theta_min 4.34
_diffrn_standards_decay_% 1.5
_diffrn_standards_interval_time 60
_diffrn_standards_number 2
_exptl_absorpt_coefficient_mu 3.619
_exptl_absorpt_correction_T_max 0.283
_exptl_absorpt_correction_T_min 0.140
_exptl_absorpt_correction_type \y-scan
_exptl_absorpt_process_details 'North et al., 1968'
_exptl_crystal_colour colourless
_exptl_crystal_density_diffrn 1.446
_exptl_crystal_density_method 'not measured'
_exptl_crystal_description bloc
_exptl_crystal_F_000 672
_exptl_crystal_size_max 0.38
_exptl_crystal_size_mid 0.30
_exptl_crystal_size_min 0.23
_refine_diff_density_max 0.174
_refine_diff_density_min -0.205
_refine_diff_density_rms 0.037
_refine_ls_abs_structure_details 'Flack H D (1983), Acta Cryst. A39, 876-881'
_refine_ls_abs_structure_Flack 0.01(3)
_refine_ls_extinction_coef 0.00282(18)
_refine_ls_extinction_expression Fc^*^=kFc[1+0.001xFc^2^\l^3^/sin(2\q)]^-1/4^
_refine_ls_extinction_method SHELXL
_refine_ls_goodness_of_fit_ref 1.075
_refine_ls_hydrogen_treatment constr
_refine_ls_matrix_type full
_refine_ls_number_parameters 184
_refine_ls_number_reflns 2219
_refine_ls_number_restraints 0
_refine_ls_restrained_S_all 1.075
_refine_ls_R_factor_all 0.0320
_refine_ls_R_factor_gt 0.0314
_refine_ls_shift/su_max <0.001
_refine_ls_shift/su_mean 0.000
_refine_ls_structure_factor_coef Fsqd
_refine_ls_weighting_details 'calc w=1/[\s^2^(Fo^2^)+(0.0247P)^2^+0.4004P] where P=(Fo^2^+2Fc^2^)/3'
_refine_ls_weighting_scheme calc
_refine_ls_wR_factor_gt 0.0801
_refine_ls_wR_factor_ref 0.0808
_reflns_number_gt 2163
_reflns_number_total 2219
_reflns_threshold_expression I>2sigma(I)
_cod_data_source_file b210625f.txt
_cod_data_source_block cpd6d
_cod_database_code 7151376

loop_
_symmetry_equiv_pos_as_xyz
'x, y, z'
'-x+1/2, -y, z+1/2'
'x+1/2, -y+1/2, -z'
'-x, y+1/2, -z+1/2'

loop_
_atom_site_label
_atom_site_type_symbol
_atom_site_fract_x
_atom_site_fract_y
_atom_site_fract_z
_atom_site_U_iso_or_equiv
_atom_site_adp_type
_atom_site_occupancy
_atom_site_symmetry_multiplicity
_atom_site_calc_flag
_atom_site_refinement_flags
_atom_site_disorder_assembly
_atom_site_disorder_group
C1 C -0.1058(4) -0.2020(2) -0.33808(12) 0.0541(6) Uani 1 1 d . . .
C2 C 0.0561(4) -0.1976(3) -0.38184(13) 0.0578(6) Uani 1 1 d . . .
H2A H 0.0895 -0.1273 -0.4027 0.069 Uiso 1 1 calc R . .
C3 C 0.1671(4) -0.2986(2) -0.39408(12) 0.0558(6) Uani 1 1 d . . .
C4 C 0.3380(5) -0.3065(3) -0.44373(16) 0.0713(8) Uani 1 1 d . . .
H4B H 0.4440 -0.2500 -0.4327 0.086 Uiso 1 1 calc R . .
H4A H 0.2858 -0.2869 -0.4869 0.086 Uiso 1 1 calc R . .
C5 C 0.4289(5) -0.4312(3) -0.44482(16) 0.0739(8) Uani 1 1 d . . .
H5A H 0.5445 -0.4422 -0.4747 0.089 Uiso 1 1 calc R . .
C6 C 0.2602(6) -0.5280(3) -0.44863(15) 0.0690(8) Uani 1 1 d . . .
C7 C 0.2433(5) -0.5088(3) -0.37219(14) 0.0622(7) Uani 1 1 d . . .
H7A H 0.2112 -0.5786 -0.3458 0.075 Uiso 1 1 calc R . .
C8 C 0.1174(4) -0.4013(2) -0.35949(12) 0.0546(6) Uani 1 1 d . . .
C9 C -0.0448(5) -0.3954(3) -0.31647(13) 0.0642(7) Uani 1 1 d . . .
H9A H -0.0780 -0.4635 -0.2934 0.077 Uiso 1 1 calc R . .
C10 C 0.4676(5) -0.4699(3) -0.37324(16) 0.0739(8) Uani 1 1 d . . .
H10B H 0.5648 -0.5340 -0.3687 0.089 Uiso 1 1 calc R . .
H10A H 0.4990 -0.4056 -0.3436 0.089 Uiso 1 1 calc R . .
C11 C 0.0707(7) -0.5078(4) -0.49026(15) 0.0888(11) Uani 1 1 d . . .
H11C H -0.0256 -0.5702 -0.4826 0.133 Uiso 1 1 calc R . .
H11B H 0.1083 -0.5067 -0.5358 0.133 Uiso 1 1 calc R . .
H11A H 0.0097 -0.4337 -0.4787 0.133 Uiso 1 1 calc R . .
C12 C 0.3529(7) -0.6500(3) -0.46477(19) 0.0941(11) Uani 1 1 d . . .
H12A H 0.3830 -0.6542 -0.5108 0.141 Uiso 1 1 calc R . .
H12B H 0.2568 -0.7106 -0.4535 0.141 Uiso 1 1 calc R . .
H12C H 0.4765 -0.6608 -0.4401 0.141 Uiso 1 1 calc R . .
C13 C -0.2378(5) -0.0959(3) -0.32691(12) 0.0607(7) Uani 1 1 d . . .
C14 C -0.4417(5) -0.1081(3) -0.30940(15) 0.0746(8) Uani 1 1 d . . .
H14A H -0.4974 -0.1822 -0.3013 0.090 Uiso 1 1 calc R . .
C15 C -0.5599(6) -0.0077(4) -0.30422(18) 0.0912(11) Uani 1 1 d . . .
H15A H -0.6983 -0.0138 -0.2944 0.109 Uiso 1 1 calc R . .
C16 C -0.4735(6) 0.1005(4) -0.31350(16) 0.0848(10) Uani 1 1 d . . .
H16A H -0.5492 0.1695 -0.3092 0.102 Uiso 1 1 calc R . .
C17 C -0.2690(6) 0.1029(3) -0.32946(14) 0.0706(8) Uani 1 1 d . . .
Br1 Br -0.13826(7) 0.25114(3) -0.34164(2) 0.1002(2) Uani 1 1 d . . .
N1 N -0.1576(4) -0.2998(2) -0.30544(11) 0.0632(6) Uani 1 1 d . . .
N2 N -0.1504(4) 0.0100(2) -0.33707(12) 0.0621(6) Uani 1 1 d . . .

loop_
_atom_site_aniso_label
_atom_site_aniso_U_11
_atom_site_aniso_U_22
_atom_site_aniso_U_33
_atom_site_aniso_U_23
_atom_site_aniso_U_13
_atom_site_aniso_U_12
C1 0.0513(15) 0.0622(14) 0.0488(12) -0.0048(12) -0.0014(12) -0.0050(13)
C2 0.0554(15) 0.0578(14) 0.0601(14) 0.0032(12) 0.0019(14) -0.0030(14)
C3 0.0509(15) 0.0628(15) 0.0535(13) 0.0035(12) 0.0013(12) -0.0021(15)
C4 0.0666(18) 0.0701(17) 0.0773(17) 0.0080(15) 0.0201(17) 0.0076(17)
C5 0.0651(19) 0.0767(19) 0.0798(18) 0.0011(15) 0.0118(18) 0.0126(17)
C6 0.0718(19) 0.0691(18) 0.0662(16) -0.0084(14) -0.0053(16) 0.0122(17)
C7 0.0662(17) 0.0580(15) 0.0626(15) 0.0011(13) -0.0070(14) 0.0026(15)
C8 0.0531(15) 0.0594(14) 0.0512(12) 0.0003(11) -0.0071(12) -0.0108(13)
C9 0.0663(17) 0.0653(16) 0.0609(14) 0.0064(14) 0.0018(15) -0.0083(16)
C10 0.0625(18) 0.0711(19) 0.0881(19) 0.0014(16) -0.0110(18) 0.0046(16)
C11 0.097(3) 0.100(3) 0.0695(18) -0.0169(17) -0.019(2) 0.011(2)
C12 0.103(3) 0.081(2) 0.098(2) -0.0263(19) -0.005(3) 0.023(2)
C13 0.0569(15) 0.0770(19) 0.0482(13) -0.0126(13) 0.0002(12) -0.0006(15)
C14 0.0644(18) 0.091(2) 0.0689(17) -0.0181(17) 0.0138(16) -0.0050(19)
C15 0.067(2) 0.118(3) 0.089(2) -0.030(2) 0.0179(19) 0.014(2)
C16 0.080(2) 0.097(2) 0.078(2) -0.0331(19) -0.0011(19) 0.024(2)
C17 0.078(2) 0.0728(18) 0.0613(16) -0.0142(15) -0.0112(16) 0.0113(17)
Br1 0.1143(4) 0.0658(2) 0.1206(3) -0.0060(2) -0.0249(3) 0.0097(3)
N1 0.0586(14) 0.0739(14) 0.0572(12) -0.0028(11) 0.0086(12) -0.0082(13)
N2 0.0618(14) 0.0610(13) 0.0637(12) -0.0088(11) -0.0062(13) 0.0013(12)

loop_
_atom_type_symbol
_atom_type_description
_atom_type_scat_dispersion_real
_atom_type_scat_dispersion_imag
_atom_type_scat_source
C C 0.0181 0.0091 'International Tables Vol C Tables 4.2.6.8 and 6.1.1.4'
H H 0.0000 0.0000 'International Tables Vol C Tables 4.2.6.8 and 6.1.1.4'
Br Br -0.6763 1.2805 'International Tables Vol C Tables 4.2.6.8 and 6.1.1.4'
N N 0.0311 0.0180 'International Tables Vol C Tables 4.2.6.8 and 6.1.1.4'

loop_
_geom_angle_atom_site_label_1
_geom_angle_atom_site_label_2
_geom_angle_atom_site_label_3
_geom_angle
_geom_angle_site_symmetry_1
_geom_angle_site_symmetry_3
_geom_angle_publ_flag
N1 C1 C2 123.0(3) . . ?
N1 C1 C13 116.4(2) . . ?
C2 C1 C13 120.6(2) . . ?
C3 C2 C1 119.3(3) . . ?
C3 C2 H2A 120.3 . . ?
C1 C2 H2A 120.3 . . ?
C2 C3 C8 118.5(2) . . ?
C2 C3 C4 124.1(3) . . ?
C8 C3 C4 117.4(3) . . ?
C3 C4 C5 110.5(2) . . ?
C3 C4 H4B 109.5 . . ?
C5 C4 H4B 109.5 . . ?
C3 C4 H4A 109.5 . . ?
C5 C4 H4A 109.5 . . ?
H4B C4 H4A 108.1 . . ?
C4 C5 C10 108.2(3) . . ?
C4 C5 C6 112.1(3) . . ?
C10 C5 C6 87.9(2) . . ?
C4 C5 H5A 115.2 . . ?
C10 C5 H5A 115.2 . . ?
C6 C5 H5A 115.2 . . ?
C11 C6 C12 109.6(3) . . ?
C11 C6 C5 119.9(3) . . ?
C12 C6 C5 111.3(3) . . ?
C11 C6 C7 118.3(3) . . ?
C12 C6 C7 111.2(3) . . ?
C5 C6 C7 84.4(2) . . ?
C8 C7 C10 107.2(2) . . ?
C8 C7 C6 108.8(2) . . ?
C10 C7 C6 87.6(3) . . ?
C8 C7 H7A 116.5 . . ?
C10 C7 H7A 116.5 . . ?
C6 C7 H7A 116.5 . . ?
C9 C8 C3 117.3(3) . . ?
C9 C8 C7 125.0(3) . . ?
C3 C8 C7 117.6(3) . . ?
N1 C9 C8 125.0(3) . . ?
N1 C9 H9A 117.5 . . ?
C8 C9 H9A 117.5 . . ?
C7 C10 C5 86.5(2) . . ?
C7 C10 H10B 114.2 . . ?
C5 C10 H10B 114.2 . . ?
C7 C10 H10A 114.2 . . ?
C5 C10 H10A 114.2 . . ?
H10B C10 H10A 111.4 . . ?
C6 C11 H11C 109.5 . . ?
C6 C11 H11B 109.5 . . ?
H11C C11 H11B 109.5 . . ?
C6 C11 H11A 109.5 . . ?
H11C C11 H11A 109.5 . . ?
H11B C11 H11A 109.5 . . ?
C6 C12 H12A 109.5 . . ?
C6 C12 H12B 109.5 . . ?
H12A C12 H12B 109.5 . . ?
C6 C12 H12C 109.5 . . ?
H12A C12 H12C 109.5 . . ?
H12B C12 H12C 109.5 . . ?
N2 C13 C14 122.5(3) . . ?
N2 C13 C1 116.6(3) . . ?
C14 C13 C1 120.9(3) . . ?
C15 C14 C13 118.4(4) . . ?
C15 C14 H14A 120.8 . . ?
C13 C14 H14A 120.8 . . ?
C16 C15 C14 120.0(3) . . ?
C16 C15 H15A 120.0 . . ?
C14 C15 H15A 120.0 . . ?
C15 C16 C17 116.9(4) . . ?
C15 C16 H16A 121.5 . . ?
C17 C16 H16A 121.5 . . ?
N2 C17 C16 125.8(4) . . ?
N2 C17 Br1 115.2(3) . . ?
C16 C17 Br1 119.0(3) . . ?
C9 N1 C1 116.8(2) . . ?
C17 N2 C13 116.4(3) . . ?

loop_
_geom_bond_atom_site_label_1
_geom_bond_atom_site_label_2
_geom_bond_distance
_geom_bond_site_symmetry_2
_geom_bond_publ_flag
C1 N1 1.337(4) . ?
C1 C2 1.386(4) . ?
C1 C13 1.498(4) . ?
C2 C3 1.378(4) . ?
C2 H2A 0.9300 . ?
C3 C8 1.400(4) . ?
C3 C4 1.511(4) . ?
C4 C5 1.534(4) . ?
C4 H4B 0.9700 . ?
C4 H4A 0.9700 . ?
C5 C10 1.545(4) . ?
C5 C6 1.558(5) . ?
C5 H5A 0.9800 . ?
C6 C11 1.520(5) . ?
C6 C12 1.546(4) . ?
C6 C7 1.578(4) . ?
C7 C8 1.494(4) . ?
C7 C10 1.532(5) . ?
C7 H7A 0.9800 . ?
C8 C9 1.379(4) . ?
C9 N1 1.331(4) . ?
C9 H9A 0.9300 . ?
C10 H10B 0.9700 . ?
C10 H10A 0.9700 . ?
C11 H11C 0.9600 . ?
C11 H11B 0.9600 . ?
C11 H11A 0.9600 . ?
C12 H12A 0.9600 . ?
C12 H12B 0.9600 . ?
C12 H12C 0.9600 . ?
C13 N2 1.346(4) . ?
C13 C14 1.388(5) . ?
C14 C15 1.381(5) . ?
C14 H14A 0.9300 . ?
C15 C16 1.364(5) . ?
C15 H15A 0.9300 . ?
C16 C17 1.377(5) . ?
C16 H16A 0.9300 . ?
C17 N2 1.317(4) . ?
C17 Br1 1.903(4) . ?

loop_
_geom_torsion_atom_site_label_1
_geom_torsion_atom_site_label_2
_geom_torsion_atom_site_label_3
_geom_torsion_atom_site_label_4
_geom_torsion
_geom_torsion_site_symmetry_1
_geom_torsion_site_symmetry_2
_geom_torsion_site_symmetry_3
_geom_torsion_site_symmetry_4
_geom_torsion_publ_flag
N1 C1 C2 C3 1.7(4) . . . . ?
C13 C1 C2 C3 -176.1(2) . . . . ?
C1 C2 C3 C8 -2.7(4) . . . . ?
C1 C2 C3 C4 176.1(3) . . . . ?
C2 C3 C4 C5 179.9(3) . . . . ?
C8 C3 C4 C5 -1.3(4) . . . . ?
C3 C4 C5 C10 -47.2(4) . . . . ?
C3 C4 C5 C6 48.0(4) . . . . ?
C4 C5 C6 C11 37.8(4) . . . . ?
C10 C5 C6 C11 146.6(3) . . . . ?
C4 C5 C6 C12 167.6(3) . . . . ?
C10 C5 C6 C12 -83.6(3) . . . . ?
C4 C5 C6 C7 -81.8(3) . . . . ?
C10 C5 C6 C7 27.0(2) . . . . ?
C11 C6 C7 C8 -41.1(4) . . . . ?
C12 C6 C7 C8 -169.2(3) . . . . ?
C5 C6 C7 C8 80.1(3) . . . . ?
C11 C6 C7 C10 -148.4(3) . . . . ?
C12 C6 C7 C10 83.5(3) . . . . ?
C5 C6 C7 C10 -27.3(2) . . . . ?
C2 C3 C8 C9 1.9(4) . . . . ?
C4 C3 C8 C9 -177.0(3) . . . . ?
C2 C3 C8 C7 -178.4(2) . . . . ?
C4 C3 C8 C7 2.7(4) . . . . ?
C10 C7 C8 C9 -136.0(3) . . . . ?
C6 C7 C8 C9 130.6(3) . . . . ?
C10 C7 C8 C3 44.3(3) . . . . ?
C6 C7 C8 C3 -49.1(4) . . . . ?
C3 C8 C9 N1 0.1(4) . . . . ?
C7 C8 C9 N1 -179.6(3) . . . . ?
C8 C7 C10 C5 -81.5(3) . . . . ?
C6 C7 C10 C5 27.4(2) . . . . ?
C4 C5 C10 C7 84.8(3) . . . . ?
C6 C5 C10 C7 -27.8(2) . . . . ?
N1 C1 C13 N2 154.9(2) . . . . ?
C2 C1 C13 N2 -27.2(4) . . . . ?
N1 C1 C13 C14 -27.5(4) . . . . ?
C2 C1 C13 C14 150.4(3) . . . . ?
N2 C13 C14 C15 2.0(4) . . . . ?
C1 C13 C14 C15 -175.5(3) . . . . ?
C13 C14 C15 C16 -2.8(5) . . . . ?
C14 C15 C16 C17 1.6(5) . . . . ?
C15 C16 C17 N2 0.6(5) . . . . ?
C15 C16 C17 Br1 -179.0(3) . . . . ?
C8 C9 N1 C1 -1.2(4) . . . . ?
C2 C1 N1 C9 0.3(4) . . . . ?
C13 C1 N1 C9 178.1(2) . . . . ?
C16 C17 N2 C13 -1.4(4) . . . . ?
Br1 C17 N2 C13 178.18(19) . . . . ?
C14 C13 N2 C17 0.1(4) . . . . ?
C1 C13 N2 C17 177.7(2) . . . . ?

loop_
_cod_related_entry_id
_cod_related_entry_database
_cod_related_entry_code
1 ChemSpider 9263923
